data_4075645
loop_
_publ_author_name
'Mobley, T. Andrew'
'Gandour, Rochelle'
'Gillis, Eric P.'
'Nti-Addae, Kwame'
'Palchaudhuri, Rahul'
'Rajbhandari, Presha'
'Tomson, Neil'
'Vargas, Angel'
'Zheng, Qi'

_publ_section_title
;
 1JWSnas a Solution State Predictor for Tungsten&#x2212;Tin Solid State
 Bond Length in Sterically Crowded Tungstenocene Stannyl Complexes
;
_journal_issue 16
_journal_name_full Organometallics
_journal_page_first 3897
_journal_paper_doi 10.1021/om049006d
_journal_volume 24
_journal_year 2005
_chemical_compound_source 'see text'
_chemical_formula_analytical 'C22 H21 Cl Sn W'
_chemical_formula_moiety 'C22 H21 Cl Sn W'
_chemical_formula_sum 'C22 H21 Cl Sn W'
_chemical_formula_weight 623.38
_chemical_melting_point 190
_chemical_name_common 'hydridotungstenocene diphenylstannyl chloride'
_space_group_IT_number 14
_symmetry_cell_setting monoclinic
_symmetry_Int_Tables_number 14
_symmetry_space_group_name_Hall '-P 2yn'
_symmetry_space_group_name_H-M 'P 1 21/n 1'
_atom_sites_solution_hydrogens geom
_atom_sites_solution_primary direct
_atom_sites_solution_secondary difmap
_audit_creation_date 2004-10-31T12:58:49-00:00
_audit_creation_method 'WinGX routine CIF_UPDATE'
_cell_angle_alpha 90
_cell_angle_beta 104.23(3)
_cell_angle_gamma 90
_cell_formula_units_Z 4
_cell_length_a 9.952(2)
_cell_length_b 13.417(3)
_cell_length_c 15.161(3)
_cell_measurement_reflns_used 8986
_cell_measurement_temperature 190(2)
_cell_measurement_theta_max 27.48
_cell_measurement_theta_min 1.00
_cell_volume 1962.3(8)
_computing_cell_refinement 'HKL Scalepack (Otwinowski & Minor, 1997)'
_computing_data_collection 'Collect (Nonius BV, 1997-2000)'
_computing_data_reduction 'HKL Denzo & Scalepack (Otwinowski & Minor, 1997)'
_computing_molecular_graphics 'SHELXTL v5.1 (Sheldrick, 1997)'
_computing_publication_material 'SHELXTL v5.1 (Sheldrick, 1997)'
_computing_structure_refinement 'SHELXL-97 (Sheldrick, 1997)'
_computing_structure_solution 'SHELXTL v5.1 (Sheldrick, 1997)'
_diffrn_ambient_temperature 190(2)
_diffrn_detector_area_resol_mean 9
_diffrn_measured_fraction_theta_full 0.997
_diffrn_measured_fraction_theta_max 0.997
_diffrn_measurement_device ' ?'
_diffrn_measurement_device_type KappaCCD
_diffrn_measurement_method 'CCD phi and omega Scans'
_diffrn_radiation_monochromator graphite
_diffrn_radiation_probe x-ray
_diffrn_radiation_type MoK\a
_diffrn_radiation_wavelength 0.71073
_diffrn_reflns_av_R_equivalents 0.0288
_diffrn_reflns_av_unetI/netI 0.0272
_diffrn_reflns_limit_h_max 12
_diffrn_reflns_limit_h_min -12
_diffrn_reflns_limit_k_max 17
_diffrn_reflns_limit_k_min -17
_diffrn_reflns_limit_l_max 19
_diffrn_reflns_limit_l_min -19
_diffrn_reflns_number 16527
_diffrn_reflns_reduction_process ' ?'
_diffrn_reflns_theta_full 27.49
_diffrn_reflns_theta_max 27.49
_diffrn_reflns_theta_min 3.16
_diffrn_source 'fine-focus sealed tube'
_exptl_absorpt_coefficient_mu 7.268
_exptl_absorpt_correction_T_max 0.418
_exptl_absorpt_correction_T_min 0.321
_exptl_absorpt_correction_type multi-scan
_exptl_absorpt_process_details
;
        HKL Scalepack (Otwinowiski & Minor, 1997)
         Reported T_min and T_max are the scale factor range (after scaling by
     0.0369) reported in Scalepack output, since output does not include 
    real T_min and T_max values.
;
_exptl_crystal_colour Orange
_exptl_crystal_density_diffrn 2.11
_exptl_crystal_density_method 'not measured'
_exptl_crystal_description Blocks
_exptl_crystal_F_000 1176
_exptl_crystal_recrystallization_method 'THF/hexanes at -80 degrees Celsius'
_exptl_crystal_size_max 0.28
_exptl_crystal_size_mid 0.2
_exptl_crystal_size_min 0.12
_refine_diff_density_max 0.723
_refine_diff_density_min -0.738
_refine_diff_density_rms 0.1
_refine_ls_abs_structure_details unknown
_refine_ls_extinction_coef 0.00091(5)
_refine_ls_extinction_expression Fc^*^=kFc[1+0.001xFc^2^\l^3^/sin(2\q)]^-1/4^
_refine_ls_extinction_method SHELXL
_refine_ls_goodness_of_fit_all 1.022
_refine_ls_goodness_of_fit_gt 1.022
_refine_ls_goodness_of_fit_ref 1.022
_refine_ls_hydrogen_treatment mixed
_refine_ls_matrix_type full
_refine_ls_number_parameters 230
_refine_ls_number_reflns 4492
_refine_ls_number_restraints 0
_refine_ls_restrained_S_all 1.029
_refine_ls_restrained_S_gt 1.029
_refine_ls_R_factor_all 0.026
_refine_ls_R_factor_gt 0.020
_refine_ls_shift/su_max 0.002
_refine_ls_shift/su_mean 0
_refine_ls_structure_factor_coef Fsqd
_refine_ls_weighting_details 'calc w=1/[\s^2^(Fo^2^)+(0.0115P)^2^+1.4805P] where P=(Fo^2^+2Fc^2^)/3'
_refine_ls_weighting_scheme calc
_refine_ls_wR_factor_all 0.041
_refine_ls_wR_factor_gt 0.039
_refine_ls_wR_factor_ref 0
_reflns_number_gt 3943
_reflns_number_total 4492
_reflns_threshold_expression F>4\s(F)
_cod_data_source_file om049006dsi20041214_032017.cif
_cod_data_source_block Cp2WHSnClPh2_cmpd_1b
_cod_original_cell_volume 1962.2(7)
_cod_original_sg_symbol_H-M 'P 21/n'
_cod_database_code 4075645

loop_
_symmetry_equiv_pos_as_xyz
'x, y, z'
'-x+1/2, y+1/2, -z+1/2'
'-x, -y, -z'
'x-1/2, -y-1/2, z-1/2'

loop_
_atom_site_label
_atom_site_type_symbol
_atom_site_fract_x
_atom_site_fract_y
_atom_site_fract_z
_atom_site_U_iso_or_equiv
_atom_site_adp_type
_atom_site_occupancy
_atom_site_symmetry_multiplicity
_atom_site_calc_flag
_atom_site_refinement_flags
W W 0.386648(11) 0.278213(8) 0.022810(8) 0.02281(5) Uani 1 1 d .
Sn Sn 0.598727(18) 0.208095(13) -0.041479(13) 0.02210(6) Uani 1 1 d .
Cl Cl 0.74651(8) 0.34702(6) -0.06782(6) 0.03766(19) Uani 1 1 d .
C1 C 0.5768(3) 0.1357(2) -0.17153(19) 0.0251(6) Uani 1 1 d .
C2 C 0.5104(3) 0.1811(2) -0.2536(2) 0.0338(7) Uani 1 1 d .
H2 H 0.4749 0.2468 -0.2532 0.041 Uiso 1 1 calc R
C3 C 0.4954(3) 0.1315(3) -0.3360(2) 0.0395(8) Uani 1 1 d .
H3 H 0.448 0.1626 -0.3911 0.047 Uiso 1 1 calc R
C4 C 0.5493(3) 0.0370(3) -0.3374(2) 0.0402(9) Uani 1 1 d .
H4 H 0.5395 0.0033 -0.3938 0.048 Uiso 1 1 calc R
C5 C 0.6172(3) -0.0085(2) -0.2578(2) 0.0390(8) Uani 1 1 d .
H5 H 0.6558 -0.0731 -0.2591 0.047 Uiso 1 1 calc R
C6 C 0.6291(3) 0.0401(2) -0.1756(2) 0.0319(7) Uani 1 1 d .
H6 H 0.674 0.0073 -0.1208 0.038 Uiso 1 1 calc R
C7 C 0.7625(3) 0.1237(2) 0.0477(2) 0.0261(6) Uani 1 1 d .
C8 C 0.8971(3) 0.1272(2) 0.0381(2) 0.0367(8) Uani 1 1 d .
H8 H 0.9164 0.1631 -0.0113 0.044 Uiso 1 1 calc R
C9 C 1.0043(4) 0.0795(3) 0.0990(3) 0.0508(10) Uani 1 1 d .
H9 H 1.0961 0.0835 0.0914 0.061 Uiso 1 1 calc R
C10 C 0.9781(4) 0.0262(2) 0.1704(3) 0.0470(9) Uani 1 1 d .
H10 H 1.0518 -0.0061 0.2125 0.056 Uiso 1 1 calc R
C11 C 0.8447(4) 0.0197(2) 0.1809(2) 0.0407(8) Uani 1 1 d .
H11 H 0.8261 -0.018 0.2296 0.049 Uiso 1 1 calc R
C12 C 0.7372(3) 0.0685(2) 0.1203(2) 0.0332(7) Uani 1 1 d .
H12 H 0.6456 0.0643 0.1282 0.04 Uiso 1 1 calc R
C13 C 0.2223(3) 0.3762(3) -0.0677(3) 0.0449(9) Uani 1 1 d .
H13 H 0.2181 0.4455 -0.0558 0.054 Uiso 1 1 calc R
C14 C 0.3006(3) 0.3319(3) -0.1229(2) 0.0388(8) Uani 1 1 d .
H14 H 0.3581 0.3651 -0.1551 0.047 Uiso 1 1 calc R
C15 C 0.2763(3) 0.2267(2) -0.1210(2) 0.0339(7) Uani 1 1 d .
H15 H 0.3167 0.1774 -0.1514 0.041 Uiso 1 1 calc R
C16 C 0.1830(3) 0.2086(2) -0.0667(2) 0.0371(8) Uani 1 1 d .
H16 H 0.148 0.1454 -0.0551 0.045 Uiso 1 1 calc R
C17 C 0.1508(3) 0.3004(3) -0.0328(3) 0.0465(9) Uani 1 1 d .
H17 H 0.0913 0.3101 0.0067 0.056 Uiso 1 1 calc R
C18 C 0.3924(4) 0.4037(2) 0.1212(2) 0.0439(9) Uani 1 1 d .
H18 H 0.3266 0.4562 0.1065 0.053 Uiso 1 1 calc R
C19 C 0.3757(4) 0.3142(3) 0.1678(2) 0.0420(8) Uani 1 1 d .
H19 H 0.2965 0.2956 0.1884 0.05 Uiso 1 1 calc R
C20 C 0.4977(3) 0.2588(3) 0.1777(2) 0.0393(8) Uani 1 1 d .
H20 H 0.5162 0.1961 0.2073 0.047 Uiso 1 1 calc R
C21 C 0.5883(3) 0.3113(2) 0.1366(2) 0.0351(7) Uani 1 1 d .
H21 H 0.6781 0.2899 0.1336 0.042 Uiso 1 1 calc R
C22 C 0.5240(3) 0.4011(2) 0.1004(2) 0.0394(8) Uani 1 1 d .
H22 H 0.5614 0.4504 0.0683 0.047 Uiso 1 1 calc R
H23 H 0.387(3) 0.163(2) 0.040(2) 0.047 Uiso 1 1 d .

loop_
_atom_site_aniso_label
_atom_site_aniso_U_11
_atom_site_aniso_U_22
_atom_site_aniso_U_33
_atom_site_aniso_U_23
_atom_site_aniso_U_13
_atom_site_aniso_U_12
W 0.02251(7) 0.02250(7) 0.02443(8) -0.00111(5) 0.00771(5) -0.00001(4)
Sn 0.02188(11) 0.02287(10) 0.02167(11) 0.00148(7) 0.00560(8) 0.00276(7)
Cl 0.0372(4) 0.0330(4) 0.0439(5) 0.0096(4) 0.0121(4) -0.0048(3)
C1 0.0245(15) 0.0309(16) 0.0212(16) -0.0005(12) 0.0079(12) -0.0009(12)
C2 0.0329(17) 0.0419(18) 0.0289(18) 0.0035(14) 0.0119(14) 0.0090(14)
C3 0.0292(17) 0.064(2) 0.0256(18) 0.0029(16) 0.0080(14) 0.0041(15)
C4 0.0279(18) 0.061(2) 0.034(2) -0.0228(17) 0.0136(15) -0.0158(15)
C5 0.042(2) 0.0346(18) 0.044(2) -0.0112(16) 0.0178(17) -0.0050(14)
C6 0.0340(18) 0.0304(16) 0.0317(19) 0.0007(13) 0.0088(14) 0.0014(13)
C7 0.0315(16) 0.0255(15) 0.0208(16) -0.0008(12) 0.0056(12) 0.0031(12)
C8 0.0322(18) 0.0438(19) 0.034(2) 0.0075(15) 0.0073(15) 0.0086(14)
C9 0.0349(19) 0.059(2) 0.054(3) 0.012(2) 0.0016(17) 0.0138(17)
C10 0.053(2) 0.038(2) 0.039(2) 0.0028(16) -0.0101(18) 0.0169(16)
C11 0.067(3) 0.0270(17) 0.0251(18) 0.0057(13) 0.0060(17) 0.0065(15)
C12 0.0429(18) 0.0251(15) 0.0324(19) 0.0007(13) 0.0105(15) 0.0048(13)
C13 0.0291(18) 0.041(2) 0.056(2) -0.0016(17) -0.0050(16) 0.0089(14)
C14 0.0301(17) 0.052(2) 0.0301(19) 0.0108(16) -0.0011(14) 0.0040(15)
C15 0.0205(15) 0.050(2) 0.0284(18) -0.0093(15) 0.0013(13) -0.0007(13)
C16 0.0271(17) 0.048(2) 0.036(2) -0.0114(15) 0.0089(14) -0.0112(14)
C17 0.0219(17) 0.065(2) 0.052(2) -0.0179(19) 0.0087(16) 0.0017(15)
C18 0.056(2) 0.0371(19) 0.034(2) -0.0147(16) 0.0032(17) 0.0161(16)
C19 0.044(2) 0.060(2) 0.0264(18) -0.0051(16) 0.0165(15) 0.0046(17)
C20 0.050(2) 0.0404(19) 0.0239(18) 0.0018(14) 0.0028(15) 0.0048(16)
C21 0.0284(16) 0.0477(19) 0.0257(17) -0.0151(15) -0.0001(13) 0.0014(14)
C22 0.054(2) 0.0301(17) 0.0311(19) -0.0097(14) 0.0054(16) -0.0126(15)

loop_
_atom_type_symbol
_atom_type_description
_atom_type_scat_dispersion_real
_atom_type_scat_dispersion_imag
_atom_type_scat_source
C C 0.0033 0.0016 'International Tables Vol C Tables 4.2.6.8 and 6.1.1.4'
H H 0 0 'International Tables Vol C Tables 4.2.6.8 and 6.1.1.4'
Cl Cl 0.1484 0.1585 'International Tables Vol C Tables 4.2.6.8 and 6.1.1.4'
Sn Sn -0.6537 1.4246 'International Tables Vol C Tables 4.2.6.8 and 6.1.1.4'
W W -0.849 6.8722 'International Tables Vol C Tables 4.2.6.8 and 6.1.1.4'

loop_
_geom_angle_atom_site_label_1
_geom_angle_atom_site_label_2
_geom_angle_atom_site_label_3
_geom_angle
C18 W C22 36.67(12)
C18 W C13 82.21(13)
C22 W C13 98.29(13)
C18 W C19 36.68(13)
C22 W C19 60.85(13)
C13 W C19 105.16(13)
C18 W C14 110.47(13)
C22 W C14 107.85(12)
C13 W C14 35.97(12)
C19 W C14 140.50(12)
C18 W C15 141.93(12)
C22 W C15 142.74(12)
C13 W C15 59.72(12)
C19 W C15 148.83(11)
C14 W C15 36.52(12)
C18 W C17 90.22(13)
C22 W C17 121.51(12)
C13 W C17 35.97(13)
C19 W C17 92.29(13)
C14 W C17 59.98(13)
C15 W C17 59.04(12)
C18 W C16 124.26(12)
C22 W C16 156.03(12)
C13 W C16 59.27(13)
C19 W C16 113.86(12)
C14 W C16 59.89(12)
C15 W C16 35.30(11)
C17 W C16 35.07(11)
C18 W C21 59.40(12)
C22 W C21 35.52(11)
C13 W C21 133.81(12)
C19 W C21 59.04(12)
C14 W C21 134.61(12)
C15 W C21 151.58(11)
C17 W C21 148.60(12)
C16 W C21 164.90(12)
C18 W C20 59.31(12)
C22 W C20 59.27(12)
C13 W C20 139.28(13)
C19 W C20 35.16(12)
C14 W C20 167.10(12)
C15 W C20 156.03(12)
C17 W C20 124.42(13)
C16 W C20 131.54(12)
C21 W C20 34.82(12)
C18 W Sn 127.41(9)
C22 W Sn 90.89(9)
C13 W Sn 119.51(10)
C19 W Sn 130.42(9)
C14 W Sn 84.33(8)
C15 W Sn 77.64(8)
C17 W Sn 136.61(9)
C16 W Sn 107.10(8)
C21 W Sn 74.21(8)
C20 W Sn 95.99(8)
C18 W H23 129.2(11)
C22 W H23 130.6(11)
C13 W H23 130.0(11)
C19 W H23 92.8(11)
C14 W H23 117.2(11)
C15 W H23 80.9(11)
C17 W H23 98.7(10)
C16 W H23 70.8(11)
C21 W H23 95.5(11)
C20 W H23 75.1(11)
Sn W H23 75.1(11)
C1 Sn C7 103.10(11)
C1 Sn Cl 97.02(8)
C7 Sn Cl 96.27(8)
C1 Sn W 124.97(7)
C7 Sn W 119.46(8)
Cl Sn W 110.18(2)
C6 C1 C2 117.5(3)
C6 C1 Sn 120.0(2)
C2 C1 Sn 122.5(2)
C3 C2 C1 121.0(3)
C3 C2 H2 119.5
C1 C2 H2 119.5
C4 C3 C2 119.9(3)
C4 C3 H3 120.1
C2 C3 H3 120.1
C5 C4 C3 120.3(3)
C5 C4 H4 119.9
C3 C4 H4 119.9
C4 C5 C6 119.7(3)
C4 C5 H5 120.1
C6 C5 H5 120.1
C5 C6 C1 121.6(3)
C5 C6 H6 119.2
C1 C6 H6 119.2
C8 C7 C12 117.8(3)
C8 C7 Sn 121.1(2)
C12 C7 Sn 121.0(2)
C7 C8 C9 121.5(3)
C7 C8 H8 119.2
C9 C8 H8 119.2
C10 C9 C8 120.1(3)
C10 C9 H9 120
C8 C9 H9 120
C9 C10 C11 119.9(3)
C9 C10 H10 120.1
C11 C10 H10 120.1
C10 C11 C12 120.0(3)
C10 C11 H11 120
C12 C11 H11 120
C11 C12 C7 120.8(3)
C11 C12 H12 119.6
C7 C12 H12 119.6
C14 C13 C17 108.7(3)
C14 C13 W 72.19(18)
C17 C13 W 73.3(2)
C14 C13 H13 125.6
C17 C13 H13 125.6
W C13 H13 120.6
C13 C14 C15 106.5(3)
C13 C14 W 71.84(19)
C15 C14 W 72.21(17)
C13 C14 H14 126.8
C15 C14 H14 126.8
W C14 H14 121
C16 C15 C14 108.7(3)
C16 C15 W 74.10(18)
C14 C15 W 71.27(17)
C16 C15 H15 125.7
C14 C15 H15 125.7
W C15 H15 120.7
C17 C16 C15 107.9(3)
C17 C16 W 71.34(18)
C15 C16 W 70.60(17)
C17 C16 H16 126.1
C15 C16 H16 126.1
W C16 H16 123.6
C16 C17 C13 108.2(3)
C16 C17 W 73.59(19)
C13 C17 W 70.74(18)
C16 C17 H17 125.9
C13 C17 H17 125.9
W C17 H17 121.5
C22 C18 C19 108.4(3)
C22 C18 W 73.04(17)
C19 C18 W 73.16(18)
C22 C18 H18 125.8
C19 C18 H18 125.8
W C18 H18 119.8
C20 C19 C18 107.3(3)
C20 C19 W 75.20(19)
C18 C19 W 70.16(18)
C20 C19 H19 126.4
C18 C19 H19 126.4
W C19 H19 120.1
C19 C20 C21 108.7(3)
C19 C20 W 69.63(19)
C21 C20 W 72.35(18)
C19 C20 H20 125.7
C21 C20 H20 125.7
W C20 H20 124
C20 C21 C22 108.8(3)
C20 C21 W 72.83(18)
C22 C21 W 69.58(17)
C20 C21 H21 125.6
C22 C21 H21 125.6
W C21 H21 123.6
C21 C22 C18 106.8(3)
C21 C22 W 74.90(17)
C18 C22 W 70.30(17)
C21 C22 H22 126.6
C18 C22 H22 126.6
W C22 H22 120.1

loop_
_geom_bond_atom_site_label_1
_geom_bond_atom_site_label_2
_geom_bond_distance
W C18 2.240(3)
W C22 2.276(3)
W C13 2.277(3)
W C19 2.279(3)
W C14 2.281(3)
W C15 2.294(3)
W C17 2.310(3)
W C16 2.339(3)
W C21 2.345(3)
W C20 2.351(3)
W Sn 2.7020(6)
W H23 1.57(3)
Sn C1 2.160(3)
Sn C7 2.164(3)
Sn Cl 2.4669(8)
C1 C6 1.392(4)
C1 C2 1.397(4)
C2 C3 1.389(4)
C2 H2 0.95
C3 C4 1.379(5)
C3 H3 0.95
C4 C5 1.374(5)
C4 H4 0.95
C5 C6 1.385(4)
C5 H5 0.95
C6 H6 0.95
C7 C8 1.383(4)
C7 C12 1.399(4)
C8 C9 1.384(4)
C8 H8 0.95
C9 C10 1.375(5)
C9 H9 0.95
C10 C11 1.378(5)
C10 H10 0.95
C11 C12 1.391(4)
C11 H11 0.95
C12 H12 0.95
C13 C14 1.408(5)
C13 C17 1.416(5)
C13 H13 0.95
C14 C15 1.433(5)
C14 H14 0.95
C15 C16 1.405(4)
C15 H15 0.95
C16 C17 1.401(5)
C16 H16 0.95
C17 H17 0.95
C18 C22 1.421(5)
C18 C19 1.423(5)
C18 H18 0.95
C19 C20 1.400(5)
C19 H19 0.95
C20 C21 1.405(5)
C20 H20 0.95
C21 C22 1.411(5)
C21 H21 0.95
C22 H22 0.95

loop_
_geom_torsion_atom_site_label_1
_geom_torsion_atom_site_label_2
_geom_torsion_atom_site_label_3
_geom_torsion_atom_site_label_4
_geom_torsion
C18 W Sn C1 -152.52(15)
C22 W Sn C1 -148.87(13)
C13 W Sn C1 -48.82(14)
C19 W Sn C1 159.93(15)
C14 W Sn C1 -41.02(13)
C15 W Sn C1 -4.64(12)
C17 W Sn C1 -7.85(17)
C16 W Sn C1 15.06(13)
C21 W Sn C1 179.38(12)
C20 W Sn C1 151.94(12)
C18 W Sn C7 72.02(15)
C22 W Sn C7 75.67(12)
C13 W Sn C7 175.72(13)
C19 W Sn C7 24.46(15)
C14 W Sn C7 -176.49(12)
C15 W Sn C7 -140.10(12)
C17 W Sn C7 -143.31(17)
C16 W Sn C7 -120.40(13)
C21 W Sn C7 43.91(12)
C20 W Sn C7 16.48(12)
C18 W Sn Cl -37.94(12)
C22 W Sn Cl -34.29(9)
C13 W Sn Cl 65.76(10)
C19 W Sn Cl -85.49(13)
C14 W Sn Cl 73.56(9)
C15 W Sn Cl 109.95(9)
C17 W Sn Cl 106.73(14)
C16 W Sn Cl 129.64(9)
C21 W Sn Cl -66.04(9)
C20 W Sn Cl -93.48(9)
C7 Sn C1 C6 18.4(2)
Cl Sn C1 C6 116.5(2)
W Sn C1 C6 -122.8(2)
C7 Sn C1 C2 -162.1(2)
Cl Sn C1 C2 -63.9(2)
W Sn C1 C2 56.8(3)
C6 C1 C2 C3 1.0(4)
Sn C1 C2 C3 -178.5(2)
C1 C2 C3 C4 -1.5(5)
C2 C3 C4 C5 0.4(5)
C3 C4 C5 C6 1.2(5)
C4 C5 C6 C1 -1.7(5)
C2 C1 C6 C5 0.6(4)
Sn C1 C6 C5 -179.9(2)
C1 Sn C7 C8 67.8(3)
Cl Sn C7 C8 -30.9(2)
W Sn C7 C8 -148.3(2)
C1 Sn C7 C12 -116.0(2)
Cl Sn C7 C12 145.3(2)
W Sn C7 C12 27.8(3)
C12 C7 C8 C9 -1.2(5)
Sn C7 C8 C9 175.1(3)
C7 C8 C9 C10 0.7(6)
C8 C9 C10 C11 0.5(6)
C9 C10 C11 C12 -1.2(5)
C10 C11 C12 C7 0.6(5)
C8 C7 C12 C11 0.6(4)
Sn C7 C12 C11 -175.7(2)
C18 W C13 C14 142.1(2)
C22 W C13 C14 109.1(2)
C19 W C13 C14 171.0(2)
C15 W C13 C14 -38.74(19)
C17 W C13 C14 -116.6(3)
C16 W C13 C14 -80.0(2)
C21 W C13 C14 109.6(2)
C20 W C13 C14 160.6(2)
Sn W C13 C14 13.3(2)
C18 W C13 C17 -101.2(2)
C22 W C13 C17 -134.3(2)
C19 W C13 C17 -72.4(2)
C14 W C13 C17 116.6(3)
C15 W C13 C17 77.9(2)
C16 W C13 C17 36.7(2)
C21 W C13 C17 -133.8(2)
C20 W C13 C17 -82.8(3)
Sn W C13 C17 129.92(19)
C17 C13 C14 C15 -0.3(4)
W C13 C14 C15 64.4(2)
C17 C13 C14 W -64.7(2)
C18 W C14 C13 -40.5(2)
C22 W C14 C13 -79.3(2)
C19 W C14 C13 -13.7(3)
C15 W C14 C13 114.7(3)
C17 W C14 C13 37.3(2)
C16 W C14 C13 78.1(2)
C21 W C14 C13 -107.2(2)
C20 W C14 C13 -76.3(6)
Sn W C14 C13 -168.4(2)
C18 W C14 C15 -155.22(18)
C22 W C14 C15 165.97(17)
C13 W C14 C15 -114.7(3)
C19 W C14 C15 -128.5(2)
C17 W C14 C15 -77.41(19)
C16 W C14 C15 -36.66(17)
C21 W C14 C15 138.04(18)
C20 W C14 C15 168.9(4)
Sn W C14 C15 76.86(16)
C13 C14 C15 C16 1.0(3)
W C14 C15 C16 65.2(2)
C13 C14 C15 W -64.1(2)
C18 W C15 C16 -77.1(3)
C22 W C15 C16 -139.1(2)
C13 W C15 C16 -78.5(2)
C19 W C15 C16 -10.8(3)
C14 W C15 C16 -116.7(3)
C17 W C15 C16 -36.5(2)
C21 W C15 C16 154.3(2)
C20 W C15 C16 69.4(3)
Sn W C15 C16 146.1(2)
C18 W C15 C14 39.6(3)
C22 W C15 C14 -22.4(3)
C13 W C15 C14 38.15(18)
C19 W C15 C14 105.8(3)
C17 W C15 C14 80.2(2)
C16 W C15 C14 116.7(3)
C21 W C15 C14 -89.1(3)
C20 W C15 C14 -173.9(2)
Sn W C15 C14 -97.23(17)
C14 C15 C16 C17 -1.4(4)
W C15 C16 C17 62.0(2)
C14 C15 C16 W -63.3(2)
C18 W C16 C17 15.8(3)
C22 W C16 C17 -15.2(4)
C13 W C16 C17 -37.6(2)
C19 W C16 C17 56.4(2)
C14 W C16 C17 -79.6(2)
C15 W C16 C17 -117.5(3)
C21 W C16 C17 115.0(4)
C20 W C16 C17 93.0(3)
Sn W C16 C17 -152.3(2)
C18 W C16 C15 133.3(2)
C22 W C16 C15 102.3(3)
C13 W C16 C15 79.9(2)
C19 W C16 C15 173.90(19)
C14 W C16 C15 37.94(19)
C17 W C16 C15 117.5(3)
C21 W C16 C15 -127.4(4)
C20 W C16 C15 -149.46(19)
Sn W C16 C15 -34.7(2)
C15 C16 C17 C13 1.2(4)
W C16 C17 C13 62.7(2)
C15 C16 C17 W -61.5(2)
C14 C13 C17 C16 -0.5(4)
W C13 C17 C16 -64.5(2)
C14 C13 C17 W 64.0(2)
C18 W C17 C16 -167.0(2)
C22 W C17 C16 172.82(19)
C13 W C17 C16 116.7(3)
C19 W C17 C16 -130.4(2)
C14 W C17 C16 79.3(2)
C15 W C17 C16 36.7(2)
C21 W C17 C16 -153.1(2)
C20 W C17 C16 -115.0(2)
Sn W C17 C16 40.4(3)
C18 W C17 C13 76.4(2)
C22 W C17 C13 56.2(3)
C19 W C17 C13 113.0(2)
C14 W C17 C13 -37.3(2)
C15 W C17 C13 -80.0(2)
C16 W C17 C13 -116.7(3)
C21 W C17 C13 90.3(3)
C20 W C17 C13 128.3(2)
Sn W C17 C13 -76.3(2)
C13 W C18 C22 -115.3(2)
C19 W C18 C22 116.0(3)
C14 W C18 C22 -92.7(2)
C15 W C18 C22 -116.5(2)
C17 W C18 C22 -150.5(2)
C16 W C18 C22 -159.48(19)
C21 W C18 C22 37.89(19)
C20 W C18 C22 78.6(2)
Sn W C18 C22 6.1(2)
C22 W C18 C19 -116.0(3)
C13 W C18 C19 128.7(2)
C14 W C18 C19 151.37(19)
C15 W C18 C19 127.5(2)
C17 W C18 C19 93.6(2)
C16 W C18 C19 84.5(2)
C21 W C18 C19 -78.1(2)
C20 W C18 C19 -37.38(19)
Sn W C18 C19 -109.85(19)
C22 C18 C19 C20 1.6(4)
W C18 C19 C20 66.6(2)
C22 C18 C19 W -65.0(2)
C18 W C19 C20 -115.0(3)
C22 W C19 C20 -77.0(2)
C13 W C19 C20 -168.2(2)
C14 W C19 C20 -159.9(2)
C15 W C19 C20 136.0(2)
C17 W C19 C20 157.7(2)
C16 W C19 C20 129.1(2)
C21 W C19 C20 -35.8(2)
Sn W C19 C20 -13.9(3)
C22 W C19 C18 37.93(19)
C13 W C19 C18 -53.2(2)
C14 W C19 C18 -44.9(3)
C15 W C19 C18 -109.1(3)
C17 W C19 C18 -87.3(2)
C16 W C19 C18 -115.9(2)
C21 W C19 C18 79.1(2)
C20 W C19 C18 115.0(3)
Sn W C19 C18 101.1(2)
C18 C19 C20 C21 -1.1(4)
W C19 C20 C21 62.2(2)
C18 C19 C20 W -63.3(2)
C18 W C20 C19 39.0(2)
C22 W C20 C19 81.9(2)
C13 W C20 C19 17.6(3)
C14 W C20 C19 78.7(6)
C15 W C20 C19 -117.7(3)
C17 W C20 C19 -27.3(3)
C16 W C20 C19 -71.4(3)
C21 W C20 C19 118.5(3)
Sn W C20 C19 169.4(2)
C18 W C20 C21 -79.4(2)
C22 W C20 C21 -36.52(19)
C13 W C20 C21 -100.8(2)
C19 W C20 C21 -118.5(3)
C14 W C20 C21 -39.8(6)
C15 W C20 C21 123.9(3)
C17 W C20 C21 -145.77(19)
C16 W C20 C21 170.15(18)
Sn W C20 C21 50.95(19)
C19 C20 C21 C22 0.2(4)
W C20 C21 C22 60.6(2)
C19 C20 C21 W -60.5(2)
C18 W C21 C20 79.1(2)
C22 W C21 C20 118.3(3)
C13 W C21 C20 117.4(2)
C19 W C21 C20 36.19(19)
C14 W C21 C20 168.42(19)
C15 W C21 C20 -134.9(3)
C17 W C21 C20 62.9(3)
C16 W C21 C20 -29.4(5)
Sn W C21 C20 -126.62(19)
C18 W C21 C22 -39.2(2)
C13 W C21 C22 -0.9(3)
C19 W C21 C22 -82.1(2)
C14 W C21 C22 50.1(3)
C15 W C21 C22 106.8(3)
C17 W C21 C22 -55.4(3)
C16 W C21 C22 -147.7(4)
C20 W C21 C22 -118.3(3)
Sn W C21 C22 115.1(2)
C20 C21 C22 C18 0.8(3)
W C21 C22 C18 63.5(2)
C20 C21 C22 W -62.7(2)
C19 C18 C22 C21 -1.5(4)
W C18 C22 C21 -66.6(2)
C19 C18 C22 W 65.1(2)
C18 W C22 C21 114.5(3)
C13 W C22 C21 179.3(2)
C19 W C22 C21 76.6(2)
C14 W C22 C21 -144.98(19)
C15 W C22 C21 -131.2(2)
C17 W C22 C21 149.8(2)
C16 W C22 C21 160.0(3)
C20 W C22 C21 35.79(19)
Sn W C22 C21 -60.65(18)
C13 W C22 C18 64.9(2)
C19 W C22 C18 -37.9(2)
C14 W C22 C18 100.5(2)
C15 W C22 C18 114.3(2)
C17 W C22 C18 35.3(3)
C16 W C22 C18 45.5(4)
C21 W C22 C18 -114.5(3)
C20 W C22 C18 -78.7(2)
Sn W C22 C18 -175.14(19)
